data_7224808
loop_
_publ_author_name
'Bermejo, Elena'
'Casti\~neiras, Alfonso'
'Garc\'ia-Santos, Isabel'
'Rodr\'iguez-Riob\'o, Ra\'ul'

_publ_section_title
;
 In situ generation of functionalized 1,2,4-triazole-5-thiones containing
 pyridine or pyrazine moieties and their coordination to HgII
;
_journal_issue 19
_journal_name_full CrystEngComm
_journal_page_first 3428
_journal_paper_doi 10.1039/C6CE00338A
_journal_volume 18
_journal_year 2016
_chemical_formula_moiety 'C14 H12 Hg N10 S2'
_chemical_formula_sum 'C14 H12 Hg N10 S2'
_chemical_formula_weight 585.05
_chemical_name_systematic
;
 ?
;
_space_group_crystal_system orthorhombic
_space_group_IT_number 33
_space_group_name_Hall 'P 2c -2n'
_space_group_name_H-M_alt 'P n a 21'
_symmetry_space_group_name_Hall 'P 2c -2n'
_symmetry_space_group_name_H-M 'P n a 21'
_atom_sites_solution_hydrogens difmap
_atom_sites_solution_primary direct
_atom_sites_solution_secondary difmap
_audit_creation_method SHELXL-2013
_audit_update_record
;
2016-02-06 deposited with the CCDC.
2016-04-04 downloaded from the CCDC.
;
_cell_angle_alpha 90
_cell_angle_beta 90
_cell_angle_gamma 90
_cell_formula_units_Z 4
_cell_length_a 7.1597(2)
_cell_length_b 6.3074(2)
_cell_length_c 38.1938(10)
_cell_measurement_reflns_used 5854
_cell_measurement_temperature 100(2)
_cell_measurement_theta_max 30.330
_cell_measurement_theta_min 3.273
_cell_volume 1724.80(9)
_computing_cell_refinement 'APEX2 Software (Bruker, 2005)'
_computing_data_collection 'APEX2 Software (Bruker, 2005)'
_computing_data_reduction 'APEX2 Software (Bruker, 2005)'
_computing_molecular_graphics 'PLATON (Spek, 2004)'
_computing_publication_material 'SHELXL-2013 (Sheldrick, 2013)'
_computing_structure_refinement 'SHELXL-2013 (Sheldrick, 2013)'
_computing_structure_solution 'SHELXS-2013 (Sheldrick, 2013)'
_diffrn_ambient_temperature 100(2)
_diffrn_measured_fraction_theta_full 0.992
_diffrn_measured_fraction_theta_max 0.904
_diffrn_measurement_device_type 'Bruker, X8 KappaAPEXII'
_diffrn_measurement_method 'omega/phi scans'
_diffrn_radiation_type MoK\a
_diffrn_radiation_wavelength 0.71073
_diffrn_reflns_av_R_equivalents 0.0369
_diffrn_reflns_av_unetI/netI 0.0287
_diffrn_reflns_Laue_measured_fraction_full 0.992
_diffrn_reflns_Laue_measured_fraction_max 0.904
_diffrn_reflns_limit_h_max 10
_diffrn_reflns_limit_h_min 0
_diffrn_reflns_limit_k_max 9
_diffrn_reflns_limit_k_min 0
_diffrn_reflns_limit_l_max 43
_diffrn_reflns_limit_l_min -49
_diffrn_reflns_number 28560
_diffrn_reflns_point_group_measured_fraction_full 0.995
_diffrn_reflns_point_group_measured_fraction_max 0.905
_diffrn_reflns_theta_full 25.242
_diffrn_reflns_theta_max 30.855
_diffrn_reflns_theta_min 2.133
_diffrn_source 'fine-focus sealed tube'
_exptl_absorpt_coefficient_mu 9.190
_exptl_absorpt_correction_T_max 0.7700
_exptl_absorpt_correction_T_min 0.1202
_exptl_absorpt_correction_type multi-scan
_exptl_absorpt_process_details SADABS
_exptl_crystal_colour colourless
_exptl_crystal_density_diffrn 2.253
_exptl_crystal_description needle
_exptl_crystal_F_000 1112
_exptl_crystal_size_max 0.400
_exptl_crystal_size_mid 0.040
_exptl_crystal_size_min 0.030
_refine_diff_density_max 3.041
_refine_diff_density_min -3.930
_refine_diff_density_rms 0.176
_refine_ls_abs_structure_details
;
 Refined as an inversion twin.
;
_refine_ls_abs_structure_Flack 0.620(9)
_refine_ls_extinction_method none
_refine_ls_goodness_of_fit_ref 1.200
_refine_ls_hydrogen_treatment constr
_refine_ls_matrix_type full
_refine_ls_number_parameters 247
_refine_ls_number_reflns 4359
_refine_ls_number_restraints 1
_refine_ls_restrained_S_all 1.200
_refine_ls_R_factor_all 0.0302
_refine_ls_R_factor_gt 0.0274
_refine_ls_shift/su_max 0.001
_refine_ls_shift/su_mean 0.000
_refine_ls_structure_factor_coef Fsqd
_refine_ls_weighting_details 'w=1/[\s^2^(Fo^2^)+8.9250P] where P=(Fo^2^+2Fc^2^)/3'
_refine_ls_weighting_scheme calc
_refine_ls_wR_factor_gt 0.0540
_refine_ls_wR_factor_ref 0.0547
_reflns_Friedel_coverage 0.977
_reflns_Friedel_fraction_full 0.997
_reflns_Friedel_fraction_max 0.907
_reflns_number_gt 4098
_reflns_number_total 4359
_reflns_threshold_expression 'I > 2\s(I)'
_cod_data_source_file c6ce00338a2.cif
_cod_data_source_block 06rr03
_cod_depositor_comments 'Adding full bibliography for 7224802--7224809.cif.'
_cod_database_code 7224808
_shelx_space_group_comment
;
The symmetry employed for this shelxl refinement is uniquely defined
by the following loop, which should always be used as a source of
symmetry information in preference to the above space-group names.
They are only intended as comments.
;
_shelx_estimated_absorpt_t_min 0.120
_shelx_estimated_absorpt_t_max 0.770

loop_
_space_group_symop_operation_xyz
'x, y, z'
'-x, -y, z+1/2'
'-x+1/2, y+1/2, z+1/2'
'x+1/2, -y+1/2, z'

loop_
_atom_site_label
_atom_site_type_symbol
_atom_site_fract_x
_atom_site_fract_y
_atom_site_fract_z
_atom_site_U_iso_or_equiv
_atom_site_adp_type
_atom_site_occupancy
_atom_site_site_symmetry_order
_atom_site_calc_flag
_atom_site_refinement_flags_posn
_atom_site_refinement_flags_adp
Hg1 Hg 0.44625(3) 0.41373(4) 1.00290(2) 0.01335(7) Uani 1 1 d . .
S1 S 0.6329(2) 0.0531(3) 0.97803(5) 0.0117(4) Uani 1 1 d . .
S2 S 0.7140(3) 0.6160(3) 1.02255(5) 0.0133(4) Uani 1 1 d . .
N11 N 0.7816(10) -0.0678(12) 0.83231(18) 0.0197(15) Uani 1 1 d . .
N12 N 0.6519(9) 0.3576(11) 0.89062(18) 0.0156(14) Uani 1 1 d . .
N13 N 0.6161(9) 0.3438(11) 0.92593(17) 0.0134(13) Uani 1 1 d . .
N14 N 0.7234(9) 0.0336(10) 0.90800(17) 0.0112(12) Uani 1 1 d . .
N16 N 0.8706(11) 0.2832(13) 0.78945(19) 0.0234(16) Uani 1 1 d . .
N21 N 0.3978(10) -0.0705(12) 1.16532(18) 0.0187(15) Uani 1 1 d . .
N22 N 0.4123(8) 0.2815(11) 1.09107(16) 0.0130(13) Uani 1 1 d . .
N23 N 0.3685(9) 0.2239(11) 1.05716(16) 0.0119(12) Uani 1 1 d . .
N24 N 0.2828(8) -0.0349(10) 1.09181(16) 0.0109(12) Uani 1 1 d . .
N26 N 0.4584(11) 0.3107(13) 1.20188(19) 0.0240(16) Uani 1 1 d . .
C11 C 0.8352(14) -0.0882(16) 0.7988(2) 0.029(2) Uani 1 1 d . .
H11 H 0.8433 -0.2268 0.7892 0.034 Uiso 1 1 calc R U
C12 C 0.8789(12) 0.0808(16) 0.7778(2) 0.0240(19) Uani 1 1 d . .
H12 H 0.9162 0.0551 0.7543 0.029 Uiso 1 1 calc R U
C14 C 0.8184(11) 0.3051(14) 0.8227(2) 0.0193(17) Uani 1 1 d . .
H14 H 0.8100 0.4439 0.8322 0.023 Uiso 1 1 calc R U
C15 C 0.7749(11) 0.1302(14) 0.8444(2) 0.0161(16) Uani 1 1 d . .
C16 C 0.7174(10) 0.1737(12) 0.88046(19) 0.0116(14) Uani 1 1 d . .
C17 C 0.6614(10) 0.1522(12) 0.9357(2) 0.0112(14) Uani 1 1 d . .
C18 C 0.8015(12) -0.1798(13) 0.9097(2) 0.0185(17) Uani 1 1 d . .
H18A H 0.7798 -0.2394 0.9330 0.028 Uiso 1 1 calc R U
H18B H 0.9361 -0.1738 0.9051 0.028 Uiso 1 1 calc R U
H18C H 0.7411 -0.2695 0.8921 0.028 Uiso 1 1 calc R U
C21 C 0.4325(13) -0.0649(16) 1.1995(2) 0.0266(19) Uani 1 1 d . .
H21 H 0.4346 -0.1948 1.2121 0.032 Uiso 1 1 calc R U
C22 C 0.4656(13) 0.1208(17) 1.2176(2) 0.027(2) Uani 1 1 d . .
H22 H 0.4943 0.1138 1.2419 0.032 Uiso 1 1 calc R U
C24 C 0.4177(11) 0.3081(13) 1.1676(2) 0.0172(17) Uani 1 1 d . .
H24 H 0.4059 0.4388 1.1555 0.021 Uiso 1 1 calc R U
C25 C 0.3923(10) 0.1190(13) 1.1493(2) 0.0127(15) Uani 1 1 d . .
C26 C 0.3613(10) 0.1233(13) 1.1112(2) 0.0120(15) Uani 1 1 d . .
C27 C 0.7886(10) 0.4652(13) 1.0579(2) 0.0130(15) Uani 1 1 d . .
C28 C 0.1920(11) -0.2307(14) 1.1029(2) 0.0173(16) Uani 1 1 d . .
H28A H 0.0950 -0.2692 1.0860 0.026 Uiso 1 1 calc R U
H28B H 0.1351 -0.2098 1.1260 0.026 Uiso 1 1 calc R U
H28C H 0.2849 -0.3446 1.1043 0.026 Uiso 1 1 calc R U

loop_
_atom_site_aniso_label
_atom_site_aniso_U_11
_atom_site_aniso_U_22
_atom_site_aniso_U_33
_atom_site_aniso_U_23
_atom_site_aniso_U_13
_atom_site_aniso_U_12
Hg1 0.01061(9) 0.01820(12) 0.01124(11) 0.0002(2) -0.00285(18) -0.00174(10)
S1 0.0093(7) 0.0140(10) 0.0119(9) 0.0006(7) -0.0010(6) -0.0013(7)
S2 0.0114(8) 0.0131(10) 0.0155(10) 0.0040(7) -0.0040(6) -0.0015(7)
N11 0.026(4) 0.020(4) 0.014(3) -0.005(3) 0.004(3) -0.004(3)
N12 0.014(3) 0.018(4) 0.015(3) 0.000(3) -0.003(2) 0.004(3)
N13 0.015(3) 0.013(3) 0.012(3) 0.002(2) -0.001(2) 0.003(3)
N14 0.011(3) 0.009(3) 0.014(3) -0.003(2) 0.000(2) 0.003(2)
N16 0.023(4) 0.031(5) 0.016(4) 0.003(3) 0.002(3) -0.001(3)
N21 0.022(3) 0.021(4) 0.013(3) 0.002(3) -0.002(3) 0.006(3)
N22 0.011(3) 0.020(4) 0.008(3) 0.001(2) 0.000(2) -0.003(3)
N23 0.011(3) 0.011(3) 0.013(3) 0.000(2) -0.001(2) -0.003(2)
N24 0.007(3) 0.013(3) 0.013(3) 0.000(2) -0.001(2) -0.001(2)
N26 0.024(4) 0.031(4) 0.016(4) -0.004(3) -0.001(3) -0.006(3)
C11 0.037(5) 0.028(5) 0.021(5) -0.006(4) 0.005(4) -0.005(4)
C12 0.023(4) 0.035(5) 0.013(4) -0.006(4) 0.005(3) -0.006(4)
C14 0.019(4) 0.021(5) 0.018(4) 0.001(3) -0.003(3) -0.001(3)
C15 0.011(3) 0.024(5) 0.012(4) 0.000(3) 0.000(3) -0.002(3)
C16 0.015(3) 0.012(4) 0.009(4) 0.001(3) -0.002(3) -0.003(3)
C17 0.007(3) 0.013(4) 0.014(4) -0.002(3) 0.000(3) 0.000(3)
C18 0.022(4) 0.006(4) 0.028(5) -0.001(3) 0.000(3) 0.000(3)
C21 0.031(5) 0.031(5) 0.018(4) 0.009(4) -0.002(4) 0.004(4)
C22 0.026(5) 0.041(6) 0.012(4) 0.005(4) -0.002(3) -0.003(4)
C24 0.020(4) 0.019(4) 0.013(4) -0.003(3) -0.002(3) -0.001(3)
C25 0.006(3) 0.021(4) 0.010(4) 0.001(3) -0.001(2) -0.001(3)
C26 0.006(3) 0.018(4) 0.012(4) -0.001(3) 0.001(3) 0.002(3)
C27 0.007(3) 0.018(4) 0.014(4) 0.000(3) -0.002(3) -0.004(3)
C28 0.016(4) 0.013(4) 0.023(4) 0.002(3) 0.000(3) -0.005(3)

loop_
_atom_type_symbol
_atom_type_description
_atom_type_scat_dispersion_real
_atom_type_scat_dispersion_imag
_atom_type_scat_source
Hg Hg -2.3894 9.2266 'International Tables Vol C Tables 4.2.6.8 and 6.1.1.4'
S S 0.1246 0.1234 'International Tables Vol C Tables 4.2.6.8 and 6.1.1.4'
N N 0.0061 0.0033 'International Tables Vol C Tables 4.2.6.8 and 6.1.1.4'
C C 0.0033 0.0016 'International Tables Vol C Tables 4.2.6.8 and 6.1.1.4'
H H 0.0000 0.0000 'International Tables Vol C Tables 4.2.6.8 and 6.1.1.4'

loop_
_geom_angle_atom_site_label_1
_geom_angle_atom_site_label_2
_geom_angle_atom_site_label_3
_geom_angle
_geom_angle_site_symmetry_1
_geom_angle_site_symmetry_3
_geom_angle_publ_flag
S2 Hg1 S1 143.27(7) . 4_455 y
S2 Hg1 N23 100.05(15) . . y
S1 Hg1 N23 99.30(15) 4_455 . y
S2 Hg1 S1 98.92(6) . . y
S1 Hg1 S1 112.03(6) 4_455 . y
N23 Hg1 S1 89.90(16) . . y
S2 Hg1 Hg1 161.59(5) . 4_455 ?
S1 Hg1 Hg1 41.24(5) 4_455 4_455 ?
N23 Hg1 Hg1 63.92(15) . 4_455 ?
S1 Hg1 Hg1 90.43(4) . 4_455 ?
S2 Hg1 Hg1 65.02(5) . 4 ?
S1 Hg1 Hg1 146.87(5) 4_455 4 ?
N23 Hg1 Hg1 87.28(15) . 4 ?
S1 Hg1 Hg1 35.09(4) . 4 ?
Hg1 Hg1 Hg1 120.034(12) 4_455 4 ?
C17 S1 Hg1 102.8(2) . 4 ?
C17 S1 Hg1 94.5(3) . . ?
Hg1 S1 Hg1 103.67(7) 4 . ?
C27 S2 Hg1 101.3(3) . . ?
C15 N11 C11 115.5(8) . . ?
C16 N12 N13 107.5(6) . . ?
C17 N13 N12 107.0(6) . . ?
C17 N14 C16 103.3(6) . . ?
C17 N14 C18 126.4(7) . . ?
C16 N14 C18 129.7(7) . . ?
C14 N16 C12 115.1(8) . . ?
C21 N21 C25 115.3(8) . . ?
C26 N22 N23 106.6(6) . . ?
C27 N23 N22 108.4(6) 4_455 . ?
C27 N23 Hg1 123.7(5) 4_455 . ?
N22 N23 Hg1 127.7(5) . . ?
C26 N24 C27 105.5(6) . 4_455 ?
C26 N24 C28 130.1(7) . . ?
C27 N24 C28 124.1(7) 4_455 . ?
C24 N26 C22 115.7(8) . . ?
N11 C11 C12 123.3(9) . . ?
N11 C11 H11 118.4 . . ?
C12 C11 H11 118.4 . . ?
N16 C12 C11 122.1(8) . . ?
N16 C12 H12 119.0 . . ?
C11 C12 H12 119.0 . . ?
N16 C14 C15 122.7(8) . . ?
N16 C14 H14 118.7 . . ?
C15 C14 H14 118.7 . . ?
N11 C15 C14 121.3(7) . . ?
N11 C15 C16 120.8(7) . . ?
C14 C15 C16 117.9(8) . . ?
N12 C16 N14 110.7(7) . . ?
N12 C16 C15 123.0(7) . . ?
N14 C16 C15 126.2(7) . . ?
N13 C17 N14 111.4(7) . . ?
N13 C17 S1 124.5(6) . . ?
N14 C17 S1 123.9(6) . . ?
N14 C18 H18A 109.5 . . ?
N14 C18 H18B 109.5 . . ?
H18A C18 H18B 109.5 . . ?
N14 C18 H18C 109.5 . . ?
H18A C18 H18C 109.5 . . ?
H18B C18 H18C 109.5 . . ?
N21 C21 C22 123.1(9) . . ?
N21 C21 H21 118.5 . . ?
C22 C21 H21 118.5 . . ?
N26 C22 C21 121.9(8) . . ?
N26 C22 H22 119.1 . . ?
C21 C22 H22 119.1 . . ?
N26 C24 C25 121.9(8) . . ?
N26 C24 H24 119.0 . . ?
C25 C24 H24 119.0 . . ?
N21 C25 C24 122.0(7) . . ?
N21 C25 C26 118.0(7) . . ?
C24 C25 C26 120.0(7) . . ?
N22 C26 N24 110.6(7) . . ?
N22 C26 C25 123.5(7) . . ?
N24 C26 C25 125.9(7) . . ?
N23 C27 N24 108.8(6) 4 4 ?
N23 C27 S2 127.7(6) 4 . ?
N24 C27 S2 123.4(6) 4 . ?
N24 C28 H28A 109.5 . . ?
N24 C28 H28B 109.5 . . ?
H28A C28 H28B 109.5 . . ?
N24 C28 H28C 109.5 . . ?
H28A C28 H28C 109.5 . . ?
H28B C28 H28C 109.5 . . ?

loop_
_geom_bond_atom_site_label_1
_geom_bond_atom_site_label_2
_geom_bond_distance
_geom_bond_site_symmetry_2
_geom_bond_publ_flag
Hg1 S2 2.4219(19) . y
Hg1 S1 2.4451(18) 4_455 y
Hg1 N23 2.457(6) . y
Hg1 S1 2.8040(19) . y
Hg1 Hg1 4.1330(3) 4_455 y
Hg1 Hg1 4.1330(3) 4 y
S1 C17 1.745(8) . ?
S1 Hg1 2.4452(18) 4 ?
S2 C27 1.735(8) . ?
N11 C15 1.333(11) . ?
N11 C11 1.342(11) . ?
N12 C16 1.310(10) . ?
N12 N13 1.375(9) . ?
N13 C17 1.306(10) . ?
N14 C17 1.370(10) . ?
N14 C16 1.374(10) . ?
N14 C18 1.458(10) . ?
N16 C14 1.331(11) . ?
N16 C12 1.353(13) . ?
N21 C21 1.331(11) . ?
N21 C25 1.343(11) . ?
N22 C26 1.313(10) . ?
N22 N23 1.381(9) . ?
N23 C27 1.323(11) 4_455 ?
N24 C26 1.364(10) . ?
N24 C27 1.370(10) 4_455 ?
N24 C28 1.459(10) . ?
N26 C24 1.340(11) . ?
N26 C22 1.341(13) . ?
C11 C12 1.371(14) . ?
C11 H11 0.9500 . ?
C12 H12 0.9500 . ?
C14 C15 1.415(12) . ?
C14 H14 0.9500 . ?
C15 C16 1.463(11) . ?
C18 H18A 0.9800 . ?
C18 H18B 0.9800 . ?
C18 H18C 0.9800 . ?
C21 C22 1.379(14) . ?
C21 H21 0.9500 . ?
C22 H22 0.9500 . ?
C24 C25 1.395(11) . ?
C24 H24 0.9500 . ?
C25 C26 1.473(11) . ?
C27 N23 1.323(10) 4 ?
C27 N24 1.370(10) 4 ?
C28 H28A 0.9800 . ?
C28 H28B 0.9800 . ?
C28 H28C 0.9800 . ?

loop_
_geom_hbond_atom_site_label_D
_geom_hbond_atom_site_label_H
_geom_hbond_atom_site_label_A
_geom_hbond_distance_DH
_geom_hbond_distance_HA
_geom_hbond_distance_DA
_geom_hbond_angle_DHA
_geom_hbond_site_symmetry_A
C12 H12 N26 0.95 2.68 3.558(11) 153.8 3_644
C18 H18A S1 0.98 2.73 3.229(9) 112.0 .
C18 H18B N12 0.98 2.58 3.310(11) 131.0 4
C18 H18B N13 0.98 2.57 3.154(11) 117.9 4
C18 H18C N12 0.98 2.44 3.192(11) 133.5 1_545
C28 H28A N24 0.98 2.56 3.309(10) 132.9 4_445
C28 H28B N21 0.98 2.66 3.418(11) 134.7 4_445
C28 H28C N22 0.98 2.58 3.487(11) 154.2 1_545

loop_
_geom_torsion_atom_site_label_1
_geom_torsion_atom_site_label_2
_geom_torsion_atom_site_label_3
_geom_torsion_atom_site_label_4
_geom_torsion
_geom_torsion_site_symmetry_1
_geom_torsion_site_symmetry_4
C16 N12 N13 C17 0.0(8) . .
C26 N22 N23 C27 1.4(8) . 4_455
C26 N22 N23 Hg1 -173.3(5) . .
C15 N11 C11 C12 -0.7(14) . .
C14 N16 C12 C11 0.4(13) . .
N11 C11 C12 N16 -0.1(15) . .
C12 N16 C14 C15 0.1(12) . .
C11 N11 C15 C14 1.2(12) . .
C11 N11 C15 C16 179.6(8) . .
N16 C14 C15 N11 -1.0(13) . .
N16 C14 C15 C16 -179.4(8) . .
N13 N12 C16 N14 1.2(8) . .
N13 N12 C16 C15 -178.8(7) . .
C17 N14 C16 N12 -1.8(8) . .
C18 N14 C16 N12 -173.6(7) . .
C17 N14 C16 C15 178.1(7) . .
C18 N14 C16 C15 6.3(12) . .
N11 C15 C16 N12 -157.7(8) . .
C14 C15 C16 N12 20.7(11) . .
N11 C15 C16 N14 22.3(12) . .
C14 C15 C16 N14 -159.2(7) . .
N12 N13 C17 N14 -1.2(8) . .
N12 N13 C17 S1 -177.4(5) . .
C16 N14 C17 N13 1.9(8) . .
C18 N14 C17 N13 174.0(7) . .
C16 N14 C17 S1 178.1(5) . .
C18 N14 C17 S1 -9.8(11) . .
Hg1 S1 C17 N13 -99.6(6) 4 .
Hg1 S1 C17 N13 5.6(7) . .
Hg1 S1 C17 N14 84.7(6) 4 .
Hg1 S1 C17 N14 -170.2(6) . .
C25 N21 C21 C22 -1.6(13) . .
C24 N26 C22 C21 -0.2(14) . .
N21 C21 C22 N26 2.4(15) . .
C22 N26 C24 C25 -2.6(12) . .
C21 N21 C25 C24 -1.2(11) . .
C21 N21 C25 C26 177.8(7) . .
N26 C24 C25 N21 3.4(12) . .
N26 C24 C25 C26 -175.5(7) . .
N23 N22 C26 N24 -1.0(8) . .
N23 N22 C26 C25 177.2(7) . .
C27 N24 C26 N22 0.2(8) 4_455 .
C28 N24 C26 N22 -174.0(7) . .
C27 N24 C26 C25 -177.9(7) 4_455 .
C28 N24 C26 C25 7.9(12) . .
N21 C25 C26 N22 -156.7(7) . .
C24 C25 C26 N22 22.3(11) . .
N21 C25 C26 N24 21.1(11) . .
C24 C25 C26 N24 -159.9(7) . .
Hg1 S2 C27 N23 70.6(7) . 4
Hg1 S2 C27 N24 -113.8(6) . 4
